data_7130091
loop_
_publ_author_name
'Li, Ke'
'Feng, Zhongtao'
'Ruan, Huapeng'
'Sun, Quanchun'
'Zhao, Yue'
'Wang, Xinping'

_publ_section_title
;
 The catenation of a singlet diradical dication and modulation of
 diradical character by metal coordination
;
_journal_name_full 'Chemical Communications'
_journal_paper_doi 10.1039/D2CC01539K
_journal_year 2022
_chemical_formula_sum 'C46 H38 Ag Cl4 F18 N2 O9 Sb3'
_chemical_formula_weight 1719.70
_chemical_properties_physical Air-sensitive,Moisture-sensitive,Oxygen-sensitive
_space_group_crystal_system triclinic
_space_group_IT_number 2
_space_group_name_Hall '-P 1'
_space_group_name_H-M_alt 'P -1'
_atom_sites_solution_hydrogens mixed
_audit_creation_method SHELXL-2018/3
_audit_update_record
;
2022-04-19 deposited with the CCDC.	2022-05-05 downloaded from the CCDC.
;
_cell_angle_alpha 90.257(3)
_cell_angle_beta 110.805(3)
_cell_angle_gamma 99.213(3)
_cell_formula_units_Z 2
_cell_length_a 12.0834(14)
_cell_length_b 14.7801(15)
_cell_length_c 16.8572(18)
_cell_measurement_reflns_used 7066
_cell_measurement_temperature 130(2)
_cell_measurement_theta_max 26.87
_cell_measurement_theta_min 2.49
_cell_volume 2771.8(5)
_computing_cell_refinement 'ShelXL 2018/3 (Sheldrick, 2015)'
_computing_data_collection 'Bruker BIS V6.2.1'
_computing_data_reduction 'SAINT V8.40B (Bruker, 2019)'
_computing_molecular_graphics 'Bruker SHELXTL'
_computing_publication_material 'Bruker SHELXTL'
_computing_structure_refinement 'SHELXL-2018/3 (Sheldrick, 2018)'
_computing_structure_solution 'SHELXT 2014/5 (Sheldrick, 2014)'
_diffrn_ambient_temperature 130(2)
_diffrn_detector_area_resol_mean 7.41
_diffrn_measured_fraction_theta_full 0.991
_diffrn_measured_fraction_theta_max 0.990
_diffrn_measurement_device_type 'Bruker D8 VENTURE TXS PHOTON 100'
_diffrn_measurement_method '\w and \f shutterless scans'
_diffrn_radiation_type MoK\a
_diffrn_radiation_wavelength 0.71073
_diffrn_reflns_av_R_equivalents 0.0318
_diffrn_reflns_av_unetI/netI 0.0601
_diffrn_reflns_Laue_measured_fraction_full 0.991
_diffrn_reflns_Laue_measured_fraction_max 0.990
_diffrn_reflns_limit_h_max 15
_diffrn_reflns_limit_h_min -12
_diffrn_reflns_limit_k_max 19
_diffrn_reflns_limit_k_min -18
_diffrn_reflns_limit_l_max 21
_diffrn_reflns_limit_l_min -21
_diffrn_reflns_number 23416
_diffrn_reflns_point_group_measured_fraction_full 0.991
_diffrn_reflns_point_group_measured_fraction_max 0.990
_diffrn_reflns_theta_full 25.242
_diffrn_reflns_theta_max 27.520
_diffrn_reflns_theta_min 1.969
_exptl_absorpt_coefficient_mu 2.103
_exptl_absorpt_correction_T_max 0.821
_exptl_absorpt_correction_T_min 0.791
_exptl_absorpt_correction_type multi-scan
_exptl_absorpt_process_details
;
SADABS-2016/2 (Bruker,2016/2) was used for absorption correction.
wR2(int) was 0.0990 before and 0.0547 after correction.
Estimated minimum and maximum transmission were 0.0242 and 0.0468.
The \l/2 correction factor is Not present.
;
_exptl_crystal_colour 'dark brown'
_exptl_crystal_density_diffrn 2.060
_exptl_crystal_description block
_exptl_crystal_F_000 1660
_exptl_crystal_preparation 'Magnetic properties'
_exptl_crystal_recrystallization_method 'Re-crystallisation from solvent: Dichloromethane'
_exptl_crystal_size_max 0.120
_exptl_crystal_size_mid 0.100
_exptl_crystal_size_min 0.100
_refine_diff_density_max 3.375
_refine_diff_density_min -1.591
_refine_diff_density_rms 0.159
_refine_ls_extinction_method none
_refine_ls_goodness_of_fit_ref 1.082
_refine_ls_hydrogen_treatment constr
_refine_ls_matrix_type full
_refine_ls_number_parameters 774
_refine_ls_number_reflns 12621
_refine_ls_number_restraints 93
_refine_ls_restrained_S_all 1.082
_refine_ls_R_factor_all 0.1197
_refine_ls_R_factor_gt 0.0779
_refine_ls_shift/su_max 0.001
_refine_ls_shift/su_mean 0.000
_refine_ls_structure_factor_coef Fsqd
_refine_ls_weighting_details 'w=1/[\s^2^(Fo^2^)+(0.0910P)^2^+16.9526P] where P=(Fo^2^+2Fc^2^)/3'
_refine_ls_weighting_scheme calc
_refine_ls_wR_factor_gt 0.2002
_refine_ls_wR_factor_ref 0.2236
_reflns_Friedel_coverage 0.000
_reflns_number_gt 7912
_reflns_number_total 12621
_reflns_threshold_expression 'I > 2\s(I)'
_cod_data_source_file d2cc01539k2.cif
_cod_data_source_block 1_a_CCDC1
_cod_database_code 7130091
_shelx_shelxl_version_number 2018/3
_shelx_space_group_comment
;
The symmetry employed for this shelxl refinement is uniquely defined
by the following loop, which should always be used as a source of
symmetry information in preference to the above space-group names.
They are only intended as comments.
;
_shelx_estimated_absorpt_t_min 0.786
_shelx_estimated_absorpt_t_max 0.817

loop_
_space_group_symop_operation_xyz
'x, y, z'
'-x, -y, -z'

loop_
_atom_site_label
_atom_site_type_symbol
_atom_site_fract_x
_atom_site_fract_y
_atom_site_fract_z
_atom_site_U_iso_or_equiv
_atom_site_adp_type
_atom_site_occupancy
_atom_site_site_symmetry_order
_atom_site_calc_flag
_atom_site_refinement_flags_posn
_atom_site_refinement_flags_adp
_atom_site_refinement_flags_occupancy
_atom_site_disorder_assembly
_atom_site_disorder_group
Sb1 Sb 0.14791(7) 0.19023(5) 0.21451(4) 0.0569(2) Uani 1 1 d . . . A 23
Sb2 Sb 0.26275(6) 0.35928(5) 0.81973(5) 0.0538(2) Uani 1 1 d . . . B 23
Ag1 Ag 0.49881(7) 0.12495(5) 0.56682(5) 0.0518(2) Uani 1 1 d . . . C 23
Sb3 Sb 0.75951(8) 0.21498(6) 0.44264(7) 0.0769(3) Uani 1 1 d . . . D 23
O2 O 0.2961(5) 0.0626(4) 0.4659(4) 0.0446(14) Uani 1 1 d . . . C 23
O008 O 0.5334(6) 0.7573(4) 0.5505(4) 0.0461(15) Uani 1 1 d . . . C 23
O009 O 0.5379(6) 0.2825(4) 0.6187(4) 0.0503(16) Uani 1 1 d . . . C 23
F1 F 0.0234(6) 0.1355(5) 0.2491(5) 0.083(2) Uani 1 1 d . . . A 23
F8 F 0.3330(7) 0.2544(5) 0.8508(5) 0.084(2) Uani 1 1 d . . . B 23
O4 O -0.4238(7) -0.0269(5) -0.0741(5) 0.065(2) Uani 1 1 d . . . C 23
O1 O -0.3235(6) -0.1109(6) 0.3722(4) 0.065(2) Uani 1 1 d . . . C 23
F10 F 0.1803(7) 0.3287(5) 0.8932(5) 0.082(2) Uani 1 1 d . . . B 23
N00F N 0.5883(6) 0.5612(5) 0.8071(4) 0.0392(16) Uani 1 1 d . . . C 23
F9 F 0.1403(6) 0.2867(5) 0.7313(5) 0.082(2) Uani 1 1 d . . . B 23
O00H O 0.9188(7) 0.3633(5) 1.0071(5) 0.0629(19) Uani 1 1 d . . . C 23
N1 N -0.0427(6) -0.0919(5) 0.2053(4) 0.0392(16) Uani 1 1 d . . . C 23
O00J O 0.3182(7) 0.7640(5) 0.9159(5) 0.0614(19) Uani 1 1 d . . . C 23
F4 F 0.2714(7) 0.2437(5) 0.1781(4) 0.083(2) Uani 1 1 d . . . A 23
F12 F 0.3841(7) 0.4318(5) 0.9078(4) 0.088(2) Uani 1 1 d . . . B 23
F5 F 0.2237(7) 0.0878(5) 0.2451(5) 0.089(2) Uani 1 1 d . . . A 23
F7 F 0.3526(8) 0.3870(6) 0.7514(5) 0.095(2) Uani 1 1 d . . . B 23
F2 F 0.0750(7) 0.2928(5) 0.1837(6) 0.097(2) Uani 1 1 d . . . A 23
F3 F 0.2314(7) 0.2437(7) 0.3226(4) 0.098(3) Uani 1 1 d . . . A 23
C7 C -0.0323(7) -0.0673(6) 0.2897(5) 0.0355(17) Uani 1 1 d . . . C 23
O3 O 0.5531(8) -0.0119(6) 0.6229(6) 0.078(2) Uani 1 1 d . . . C 23
H3E H 0.480577 -0.055801 0.617808 0.117 Uiso 1 1 d R U . C 23
H3F H 0.596369 -0.037318 0.591104 0.117 Uiso 1 1 d R U . C 23
F11 F 0.1881(7) 0.4587(5) 0.7894(6) 0.096(2) Uani 1 1 d . . . B 23
C2 C -0.1178(7) -0.0591(5) 0.3983(5) 0.0344(17) Uani 1 1 d . . . C 23
F6 F 0.0630(8) 0.1351(6) 0.1054(5) 0.107(3) Uani 1 1 d . . . A 23
C3 C -0.0070(7) -0.0146(5) 0.4568(5) 0.0345(17) Uani 1 1 d . . . C 23
C00W C 0.5290(8) 0.4390(6) 0.6007(5) 0.0389(18) Uani 1 1 d . . . C 23
C8 C -0.1307(7) -0.0863(6) 0.3146(5) 0.0369(18) Uani 1 1 d . . . C 23
H8 H -0.205825 -0.117255 0.275949 0.044 Uiso 1 1 calc R U . C 23
C4 C 0.0916(7) 0.0001(5) 0.4289(5) 0.0325(16) Uani 1 1 d . . . C 23
F17 F 0.6889(8) 0.1526(6) 0.5142(6) 0.104(3) Uani 1 1 d . . . D 23
C010 C 0.5237(8) 0.5994(6) 0.5795(5) 0.0388(18) Uani 1 1 d . . . C 23
C011 C 0.5136(7) 0.5092(6) 0.5447(5) 0.0375(18) Uani 1 1 d . . . C 23
C012 C 0.6771(8) 0.5173(6) 0.8611(5) 0.0411(19) Uani 1 1 d . . . C 23
C013 C 0.5193(8) 0.6128(6) 0.8337(5) 0.0377(18) Uani 1 1 d . . . C 23
C014 C 0.7758(8) 0.5071(6) 0.8395(6) 0.045(2) Uani 1 1 d . . . C 23
H014 H 0.785445 0.535323 0.791300 0.053 Uiso 1 1 calc R U . C 23
F16 F 0.6118(9) 0.1892(9) 0.3549(7) 0.147(3) Uani 1 1 d . . . D 23
C6 C 0.0798(8) -0.0255(6) 0.3473(5) 0.0374(18) Uani 1 1 d . . . C 23
H6 H 0.147475 -0.014820 0.330302 0.045 Uiso 1 1 calc R U . C 23
C5 C 0.2091(7) 0.0473(6) 0.4856(5) 0.0361(17) Uani 1 1 d . . . C 23
F13 F 0.9066(8) 0.2348(7) 0.5365(7) 0.129(4) Uani 1 1 d . . . D 23
O5 O 0.3482(9) -0.2376(8) 0.1887(6) 0.096(3) Uani 1 1 d . . . C 23
C1 C -0.2256(8) -0.0761(6) 0.4212(6) 0.043(2) Uani 1 1 d . . . C 23
C01B C 0.8589(8) 0.4571(6) 0.8869(5) 0.043(2) Uani 1 1 d . . . C 23
H01B H 0.925167 0.449433 0.871294 0.051 Uiso 1 1 calc R U . C 23
C01C C 0.5154(8) 0.6785(6) 0.5252(5) 0.0405(19) Uani 1 1 d . . . C 23
C16 C -0.1387(8) -0.0782(6) 0.1348(6) 0.0417(19) Uani 1 1 d . . . C 23
C01E C 0.6668(8) 0.4810(6) 0.9349(6) 0.044(2) Uani 1 1 d . . . C 23
H01E H 0.601512 0.489659 0.951393 0.053 Uiso 1 1 calc R U . C 23
C01F C 0.5201(8) 0.3434(6) 0.5710(5) 0.0404(19) Uani 1 1 d . . . C 23
C17 C -0.1665(9) -0.1278(6) 0.0589(5) 0.044(2) Uani 1 1 d . . . C 23
H17 H -0.120857 -0.173574 0.055962 0.053 Uiso 1 1 calc R U . C 23
C19 C -0.3297(10) -0.0461(7) -0.0075(6) 0.053(2) Uani 1 1 d . . . C 23
C01I C 0.5459(8) 0.6159(6) 0.6644(5) 0.0403(19) Uani 1 1 d . . . C 23
H01I H 0.550839 0.676329 0.686278 0.048 Uiso 1 1 calc R U . C 23
C01J C 0.3784(9) 0.7116(7) 0.8835(7) 0.053(2) Uani 1 1 d . . . C 23
C01K C 0.5658(8) 0.6608(6) 0.9134(5) 0.044(2) Uani 1 1 d . . . C 23
H01K H 0.646025 0.659426 0.949954 0.053 Uiso 1 1 calc R U . C 23
C01L C 0.5611(8) 0.5448(6) 0.7183(5) 0.042(2) Uani 1 1 d . . . C 23
C01M C 0.3996(8) 0.6151(6) 0.7811(6) 0.047(2) Uani 1 1 d . . . C 23
H01M H 0.366623 0.581436 0.727411 0.057 Uiso 1 1 calc R U . C 23
C9 C 0.0567(8) -0.1273(6) 0.1966(6) 0.044(2) Uani 1 1 d . . . C 23
C18 C -0.2600(9) -0.1121(6) -0.0134(6) 0.051(2) Uani 1 1 d . . . C 23
H18 H -0.276776 -0.145182 -0.066012 0.062 Uiso 1 1 calc R U . C 23
C01P C 0.5546(9) 0.4567(6) 0.6881(6) 0.048(2) Uani 1 1 d . . . C 23
H01P H 0.567288 0.408547 0.725703 0.058 Uiso 1 1 calc R U . C 23
C01Q C 0.4963(9) 0.7096(6) 0.9388(6) 0.049(2) Uani 1 1 d . . . C 23
H01Q H 0.527169 0.741816 0.993222 0.059 Uiso 1 1 calc R U . C 23
C01R C 0.8452(9) 0.4179(6) 0.9575(6) 0.050(2) Uani 1 1 d . . . C 23
C20 C -0.3038(9) 0.0024(7) 0.0687(6) 0.054(2) Uani 1 1 d . . . C 23
H20 H -0.352850 0.045231 0.072228 0.065 Uiso 1 1 calc R U . C 23
C13 C 0.2041(11) -0.1355(8) 0.1307(8) 0.070(4) Uani 1 1 d . . . C 23
H13 H 0.238707 -0.117248 0.089456 0.085 Uiso 1 1 calc R U . C 23
C01U C 0.3319(9) 0.6633(7) 0.8052(6) 0.051(2) Uani 1 1 d . . . C 23
H01U H 0.251618 0.664572 0.768618 0.062 Uiso 1 1 calc R U . C 23
C01V C 0.7515(9) 0.4330(7) 0.9830(6) 0.050(2) Uani 1 1 d . . . C 23
H01V H 0.746622 0.409721 1.034331 0.060 Uiso 1 1 calc R U . C 23
C21 C -0.2082(9) -0.0100(6) 0.1397(6) 0.047(2) Uani 1 1 d . . . C 23
H21 H -0.188648 0.026015 0.191152 0.057 Uiso 1 1 calc R U . C 23
F15 F 0.7960(11) 0.1089(8) 0.4160(6) 0.138(4) Uani 1 1 d . . . D 23
C10 C 0.1099(9) -0.1889(8) 0.2524(6) 0.057(3) Uani 1 1 d . . . C 23
H10 H 0.079611 -0.206171 0.296056 0.068 Uiso 1 1 calc R U . C 23
F18 F 0.7175(8) 0.3208(6) 0.4777(10) 0.165(6) Uani 1 1 d . . . D 23
C14 C 0.1018(11) -0.0987(8) 0.1342(7) 0.062(3) Uani 1 1 d . . . C 23
H14 H 0.066600 -0.056155 0.094971 0.074 Uiso 1 1 calc R U . C 23
C12 C 0.2499(11) -0.1979(9) 0.1890(9) 0.073(3) Uani 1 1 d . . . C 23
C022 C 1.0120(10) 0.3402(7) 0.9812(7) 0.060(3) Uani 1 1 d . . . C 23
H02A H 0.979197 0.322413 0.920146 0.089 Uiso 1 1 calc R U . C 23
H02B H 1.044000 0.288889 1.012812 0.089 Uiso 1 1 calc R U . C 23
H02C H 1.076517 0.393512 0.992958 0.089 Uiso 1 1 calc R U . C 23
F14 F 0.8285(9) 0.2769(10) 0.3788(7) 0.147(3) Uani 1 1 d . . . D 23
C11 C 0.2041(11) -0.2266(10) 0.2483(8) 0.072(3) Uani 1 1 d . . . C 23
H11 H 0.236041 -0.271456 0.285962 0.086 Uiso 1 1 calc R U . C 23
C025 C 0.1913(10) 0.7635(9) 0.8658(8) 0.075(3) Uani 1 1 d . . . C 23
H02D H 0.183031 0.782575 0.808715 0.113 Uiso 1 1 calc R U . C 23
H02E H 0.159985 0.806126 0.893700 0.113 Uiso 1 1 calc R U . C 23
H02F H 0.145738 0.701356 0.861614 0.113 Uiso 1 1 calc R U . C 23
C22 C -0.4502(11) -0.0688(9) -0.1578(7) 0.070(3) Uani 1 1 d . . . C 23
H22A H -0.507928 -0.037709 -0.200197 0.106 Uiso 1 1 calc R U . C 23
H22B H -0.484668 -0.133883 -0.159943 0.106 Uiso 1 1 calc R U . C 23
H22C H -0.376012 -0.063290 -0.169947 0.106 Uiso 1 1 calc R U . C 23
C15 C 0.4024(16) -0.2084(12) 0.1331(12) 0.109(5) Uani 1 1 d . . . C 23
H15A H 0.355515 -0.239143 0.076721 0.163 Uiso 1 1 calc R U . C 23
H15B H 0.483621 -0.223262 0.152571 0.163 Uiso 1 1 calc R U . C 23
H15C H 0.407045 -0.141822 0.129704 0.163 Uiso 1 1 calc R U . C 23
Cl1 Cl 0.2141(5) 0.4647(4) 0.5604(3) 0.1309(17) Uani 1 1 d . U . E 23
Cl2 Cl 0.2111(5) 0.2884(4) 0.4901(4) 0.148(2) Uani 1 1 d . U . E 23
C23 C 0.165(2) 0.3463(14) 0.5524(14) 0.145(6) Uani 1 1 d . U . E 23
H23A H 0.192848 0.323261 0.610022 0.174 Uiso 1 1 calc R U . E 23
H23B H 0.075647 0.334240 0.530561 0.174 Uiso 1 1 calc R U . E 23
Cl4 Cl 0.0498(15) 0.4276(10) 0.3082(12) 0.207(5) Uani 0.539(10) 1 d D U P F 1
Cl3 Cl 0.1567(19) 0.6120(11) 0.3397(16) 0.248(7) Uani 0.539(10) 1 d D U P F 1
C25 C 0.057(7) 0.529(2) 0.353(6) 0.221(7) Uani 0.539(10) 1 d D U P F 1
H25A H -0.023715 0.547520 0.329805 0.265 Uiso 0.539(10) 1 calc R U P F 1
H25B H 0.075937 0.523596 0.415099 0.265 Uiso 0.539(10) 1 calc R U P F 1
Cl1A Cl -0.0327(17) 0.4330(15) 0.3707(15) 0.240(7) Uani 0.461(10) 1 d D U P F 2
C24 C 0.048(6) 0.5366(18) 0.377(7) 0.220(7) Uani 0.461(10) 1 d D U P F 2
H24A H -0.005882 0.577013 0.341424 0.264 Uiso 0.461(10) 1 calc R U P F 2
H24B H 0.078165 0.562411 0.436243 0.264 Uiso 0.461(10) 1 calc R U P F 2
Cl4A Cl 0.1628(17) 0.5385(15) 0.3450(15) 0.203(6) Uani 0.461(10) 1 d D U P F 2

loop_
_atom_site_aniso_label
_atom_site_aniso_U_11
_atom_site_aniso_U_22
_atom_site_aniso_U_33
_atom_site_aniso_U_23
_atom_site_aniso_U_13
_atom_site_aniso_U_12
Sb1 0.0568(4) 0.0561(4) 0.0504(4) 0.0068(3) 0.0175(3) -0.0070(3)
Sb2 0.0446(4) 0.0553(4) 0.0623(4) -0.0010(3) 0.0248(3) -0.0021(3)
Ag1 0.0432(4) 0.0498(4) 0.0625(5) 0.0041(3) 0.0212(4) 0.0035(3)
Sb3 0.0595(5) 0.0679(5) 0.1127(7) 0.0399(5) 0.0346(5) 0.0280(4)
O2 0.038(3) 0.057(4) 0.044(3) -0.002(3) 0.023(3) 0.001(3)
O008 0.061(4) 0.041(3) 0.037(3) 0.000(3) 0.019(3) 0.009(3)
O009 0.062(4) 0.046(4) 0.037(3) 0.000(3) 0.013(3) 0.004(3)
F1 0.060(4) 0.078(4) 0.116(6) 0.048(4) 0.038(4) 0.013(3)
F8 0.079(5) 0.084(5) 0.102(6) 0.015(4) 0.041(4) 0.030(4)
O4 0.059(5) 0.076(5) 0.051(4) 0.006(4) 0.006(4) 0.014(4)
O1 0.036(4) 0.105(6) 0.054(4) -0.025(4) 0.025(3) -0.010(4)
F10 0.084(5) 0.085(5) 0.097(5) 0.006(4) 0.060(4) 0.006(4)
N00F 0.042(4) 0.041(4) 0.034(4) 0.004(3) 0.013(3) 0.002(3)
F9 0.065(4) 0.071(4) 0.091(5) -0.013(4) 0.014(4) -0.006(3)
O00H 0.071(5) 0.077(5) 0.054(4) 0.020(4) 0.029(4) 0.036(4)
N1 0.038(4) 0.045(4) 0.035(4) 0.001(3) 0.017(3) 0.001(3)
O00J 0.064(5) 0.064(4) 0.064(5) 0.002(3) 0.028(4) 0.022(4)
F4 0.089(5) 0.081(5) 0.082(5) -0.011(4) 0.054(4) -0.029(4)
F12 0.072(5) 0.105(6) 0.067(4) -0.014(4) 0.018(4) -0.025(4)
F5 0.084(5) 0.078(5) 0.125(6) 0.029(4) 0.059(5) 0.016(4)
F7 0.096(6) 0.108(6) 0.094(5) -0.001(4) 0.062(5) -0.012(5)
F2 0.092(6) 0.082(5) 0.121(7) 0.042(5) 0.045(5) 0.015(4)
F3 0.066(5) 0.157(8) 0.056(4) -0.015(4) 0.014(4) -0.003(5)
C7 0.037(4) 0.042(4) 0.033(4) 0.000(3) 0.018(4) 0.008(3)
O3 0.071(5) 0.089(6) 0.100(6) 0.028(5) 0.052(5) 0.040(5)
F11 0.076(5) 0.069(4) 0.123(7) 0.016(4) 0.014(5) 0.005(4)
C2 0.034(4) 0.038(4) 0.038(4) -0.002(3) 0.020(4) 0.007(3)
F6 0.115(7) 0.111(6) 0.064(5) -0.012(4) 0.015(5) -0.030(5)
C3 0.039(4) 0.032(4) 0.036(4) 0.005(3) 0.016(4) 0.008(3)
C00W 0.040(5) 0.044(5) 0.032(4) 0.000(3) 0.015(4) 0.003(4)
C8 0.032(4) 0.044(5) 0.037(4) -0.002(3) 0.017(4) 0.003(3)
C4 0.030(4) 0.036(4) 0.033(4) 0.002(3) 0.012(3) 0.010(3)
F17 0.086(6) 0.126(7) 0.122(7) 0.042(5) 0.060(5) 0.032(5)
C010 0.036(4) 0.041(4) 0.035(4) -0.003(3) 0.012(4) -0.001(3)
C011 0.034(4) 0.043(5) 0.035(4) 0.003(3) 0.013(3) 0.004(3)
C012 0.038(5) 0.047(5) 0.038(5) 0.001(4) 0.013(4) 0.005(4)
C013 0.041(5) 0.038(4) 0.038(4) 0.002(3) 0.019(4) 0.004(3)
C014 0.051(5) 0.046(5) 0.038(5) 0.000(4) 0.021(4) 0.000(4)
F16 0.092(5) 0.243(10) 0.123(6) 0.053(6) 0.036(4) 0.077(6)
C6 0.035(4) 0.043(4) 0.039(4) 0.006(3) 0.019(4) 0.007(3)
C5 0.032(4) 0.042(4) 0.039(4) 0.002(3) 0.019(4) 0.005(3)
F13 0.065(5) 0.144(8) 0.153(9) 0.020(7) 0.013(6) 0.011(5)
O5 0.077(6) 0.143(9) 0.090(7) 0.019(6) 0.045(6) 0.046(6)
C1 0.035(5) 0.049(5) 0.048(5) -0.003(4) 0.020(4) 0.005(4)
C01B 0.041(5) 0.049(5) 0.039(5) -0.002(4) 0.017(4) 0.004(4)
C01C 0.037(4) 0.048(5) 0.035(4) 0.002(4) 0.015(4) 0.000(4)
C16 0.035(4) 0.046(5) 0.041(5) 0.005(4) 0.014(4) -0.001(4)
C01E 0.041(5) 0.052(5) 0.043(5) 0.003(4) 0.023(4) 0.004(4)
C01F 0.045(5) 0.042(5) 0.034(4) 0.001(4) 0.016(4) 0.001(4)
C17 0.050(5) 0.046(5) 0.035(5) -0.002(4) 0.014(4) 0.004(4)
C19 0.058(6) 0.056(6) 0.042(5) 0.013(4) 0.017(5) 0.003(5)
C01I 0.044(5) 0.036(4) 0.044(5) 0.000(3) 0.021(4) 0.005(3)
C01J 0.045(5) 0.046(5) 0.070(7) 0.008(5) 0.022(5) 0.011(4)
C01K 0.043(5) 0.044(5) 0.036(5) -0.002(4) 0.007(4) 0.000(4)
C01L 0.044(5) 0.050(5) 0.030(4) -0.003(3) 0.014(4) 0.002(4)
C01M 0.044(5) 0.052(5) 0.040(5) 0.006(4) 0.010(4) 0.003(4)
C9 0.037(5) 0.049(5) 0.049(5) -0.015(4) 0.023(4) -0.002(4)
C18 0.064(6) 0.047(5) 0.041(5) -0.001(4) 0.018(5) 0.006(4)
C01P 0.049(5) 0.050(5) 0.038(5) 0.008(4) 0.008(4) 0.006(4)
C01Q 0.055(6) 0.047(5) 0.048(5) -0.003(4) 0.022(5) 0.004(4)
C01R 0.059(6) 0.044(5) 0.047(5) 0.006(4) 0.020(5) 0.009(4)
C20 0.054(6) 0.063(6) 0.049(6) 0.010(5) 0.015(5) 0.024(5)
C13 0.073(8) 0.074(7) 0.077(8) -0.035(6) 0.059(7) -0.025(6)
C01U 0.042(5) 0.058(6) 0.051(6) 0.011(4) 0.012(4) 0.010(4)
C01V 0.059(6) 0.054(6) 0.052(6) 0.015(4) 0.035(5) 0.014(5)
C21 0.051(5) 0.049(5) 0.044(5) -0.004(4) 0.016(4) 0.015(4)
F15 0.164(10) 0.159(9) 0.120(8) 0.012(7) 0.053(7) 0.107(8)
C10 0.051(6) 0.079(7) 0.043(5) -0.013(5) 0.016(5) 0.021(5)
F18 0.073(6) 0.067(5) 0.339(18) -0.014(8) 0.058(8) 0.003(4)
C14 0.069(7) 0.062(6) 0.059(6) -0.012(5) 0.034(6) -0.003(5)
C12 0.059(7) 0.079(8) 0.075(8) 0.000(7) 0.015(6) 0.019(6)
C022 0.058(6) 0.060(6) 0.071(7) -0.004(5) 0.033(6) 0.015(5)
F14 0.092(5) 0.243(10) 0.123(6) 0.053(6) 0.036(4) 0.077(6)
C11 0.062(7) 0.102(10) 0.062(7) 0.002(6) 0.026(6) 0.036(7)
C025 0.055(7) 0.083(8) 0.086(9) 0.024(7) 0.018(6) 0.025(6)
C22 0.072(8) 0.078(8) 0.048(6) 0.000(5) 0.010(6) 0.002(6)
C15 0.110(13) 0.103(12) 0.133(14) 0.000(10) 0.075(12) 0.004(10)
Cl1 0.128(4) 0.116(4) 0.133(4) -0.002(3) 0.031(3) 0.015(3)
Cl2 0.138(5) 0.149(5) 0.176(5) -0.010(4) 0.072(4) 0.040(4)
C23 0.162(12) 0.128(11) 0.144(11) -0.040(9) 0.067(10) -0.005(10)
Cl4 0.197(11) 0.185(10) 0.252(12) 0.030(10) 0.101(9) 0.024(9)
Cl3 0.234(12) 0.217(13) 0.281(13) -0.011(13) 0.082(11) 0.035(12)
C25 0.207(12) 0.207(12) 0.255(12) 0.023(12) 0.098(11) 0.016(11)
Cl1A 0.217(13) 0.218(12) 0.254(14) 0.053(12) 0.067(11) -0.008(11)
C24 0.206(12) 0.207(12) 0.254(12) 0.022(12) 0.099(11) 0.017(11)
Cl4A 0.194(11) 0.207(12) 0.243(11) 0.010(12) 0.126(9) 0.020(11)

loop_
_atom_type_symbol
_atom_type_description
_atom_type_scat_dispersion_real
_atom_type_scat_dispersion_imag
_atom_type_scat_source
C C 0.0033 0.0016 'International Tables Vol C Tables 4.2.6.8 and 6.1.1.4'
H H 0.0000 0.0000 'International Tables Vol C Tables 4.2.6.8 and 6.1.1.4'
Ag Ag -0.8971 1.1015 'International Tables Vol C Tables 4.2.6.8 and 6.1.1.4'
Cl Cl 0.1484 0.1585 'International Tables Vol C Tables 4.2.6.8 and 6.1.1.4'
F F 0.0171 0.0103 'International Tables Vol C Tables 4.2.6.8 and 6.1.1.4'
N N 0.0061 0.0033 'International Tables Vol C Tables 4.2.6.8 and 6.1.1.4'
O O 0.0106 0.0060 'International Tables Vol C Tables 4.2.6.8 and 6.1.1.4'
Sb Sb -0.5866 1.5461 'International Tables Vol C Tables 4.2.6.8 and 6.1.1.4'

loop_
_geom_angle_atom_site_label_1
_geom_angle_atom_site_label_2
_geom_angle_atom_site_label_3
_geom_angle
_geom_angle_site_symmetry_1
_geom_angle_site_symmetry_3
_geom_angle_publ_flag
F3 Sb1 F2 90.4(4) . . ?
F3 Sb1 F6 179.5(4) . . ?
F2 Sb1 F6 89.9(4) . . ?
F3 Sb1 F1 90.1(4) . . ?
F2 Sb1 F1 90.9(3) . . ?
F6 Sb1 F1 89.6(4) . . ?
F3 Sb1 F4 90.9(3) . . ?
F2 Sb1 F4 89.3(4) . . ?
F6 Sb1 F4 89.4(3) . . ?
F1 Sb1 F4 179.0(3) . . ?
F3 Sb1 F5 89.6(4) . . ?
F2 Sb1 F5 179.0(3) . . ?
F6 Sb1 F5 90.1(4) . . ?
F1 Sb1 F5 90.1(3) . . ?
F4 Sb1 F5 89.7(3) . . ?
F11 Sb2 F7 92.5(4) . . ?
F11 Sb2 F12 89.4(4) . . ?
F7 Sb2 F12 88.9(3) . . ?
F11 Sb2 F10 90.4(4) . . ?
F7 Sb2 F10 176.5(4) . . ?
F12 Sb2 F10 89.2(3) . . ?
F11 Sb2 F9 90.4(3) . . ?
F7 Sb2 F9 91.3(4) . . ?
F12 Sb2 F9 179.7(4) . . ?
F10 Sb2 F9 90.6(3) . . ?
F11 Sb2 F8 177.5(3) . . ?
F7 Sb2 F8 89.4(4) . . ?
F12 Sb2 F8 92.2(4) . . ?
F10 Sb2 F8 87.7(3) . . ?
F9 Sb2 F8 88.0(3) . . ?
O3 Ag1 O009 136.2(3) . . ?
O3 Ag1 O2 98.4(3) . . ?
O009 Ag1 O2 117.7(2) . . ?
F14 Sb3 F15 92.6(6) . . ?
F14 Sb3 F16 93.1(5) . . ?
F15 Sb3 F16 90.2(5) . . ?
F14 Sb3 F18 92.2(6) . . ?
F15 Sb3 F18 175.1(6) . . ?
F16 Sb3 F18 90.5(5) . . ?
F14 Sb3 F17 177.7(5) . . ?
F15 Sb3 F17 89.0(5) . . ?
F16 Sb3 F17 88.6(5) . . ?
F18 Sb3 F17 86.2(5) . . ?
F14 Sb3 F13 90.8(5) . . ?
F15 Sb3 F13 88.5(5) . . ?
F16 Sb3 F13 176.0(5) . . ?
F18 Sb3 F13 90.5(5) . . ?
F17 Sb3 F13 87.6(4) . . ?
C5 O2 Ag1 123.5(5) . . ?
C01F O009 Ag1 121.6(6) . . ?
C19 O4 C22 119.9(9) . . ?
C012 N00F C013 124.7(7) . . ?
C012 N00F C01L 116.3(7) . . ?
C013 N00F C01L 118.9(7) . . ?
C01R O00H C022 117.9(8) . . ?
C16 N1 C7 122.7(7) . . ?
C16 N1 C9 120.9(7) . . ?
C7 N1 C9 116.3(7) . . ?
C01J O00J C025 117.3(9) . . ?
C8 C7 C6 120.8(7) . . ?
C8 C7 N1 120.6(7) . . ?
C6 C7 N1 118.6(7) . . ?
Ag1 O3 H3E 109.3 . . ?
Ag1 O3 H3F 109.2 . . ?
H3E O3 H3F 109.5 . . ?
C3 C2 C8 121.3(7) . . ?
C3 C2 C1 121.0(7) . . ?
C8 C2 C1 117.6(7) . . ?
C2 C3 C4 117.2(7) . . ?
C011 C00W C01P 121.5(8) . . ?
C011 C00W C01F 121.4(7) . . ?
C01P C00W C01F 117.1(8) . . ?
C7 C8 C2 119.1(7) . . ?
C7 C8 H8 120.5 . . ?
C2 C8 H8 120.5 . . ?
C6 C4 C3 121.9(7) . . ?
C6 C4 C5 117.6(7) . . ?
C3 C4 C5 120.4(7) . . ?
C01I C010 C011 121.0(8) . . ?
C01I C010 C01C 118.3(8) . . ?
C011 C010 C01C 120.6(7) . . ?
C00W C011 C010 117.2(7) . . ?
N00F C012 C014 119.4(8) . . ?
N00F C012 C01E 120.9(8) . . ?
C014 C012 C01E 119.7(8) . . ?
N00F C013 C01K 121.0(8) . . ?
N00F C013 C01M 120.2(8) . . ?
C01K C013 C01M 118.8(8) . . ?
C01B C014 C012 120.8(8) . . ?
C01B C014 H014 119.6 . . ?
C012 C014 H014 119.6 . . ?
C4 C6 C7 119.6(8) . . ?
C4 C6 H6 120.2 . . ?
C7 C6 H6 120.2 . . ?
O2 C5 C4 123.8(8) . . ?
C15 O5 C12 118.2(12) . . ?
O1 C1 C2 123.5(8) . . ?
C014 C01B C01R 119.2(9) . . ?
C014 C01B H01B 120.4 . . ?
C01R C01B H01B 120.4 . . ?
O008 C01C C010 125.0(8) . . ?
O008 C01C C01F 118.1(8) . 2_666 ?
C010 C01C C01F 116.9(7) . 2_666 ?
C17 C16 N1 120.6(8) . . ?
C17 C16 C21 119.6(8) . . ?
N1 C16 C21 119.8(8) . . ?
C01V C01E C012 119.1(9) . . ?
C01V C01E H01E 120.4 . . ?
C012 C01E H01E 120.4 . . ?
O009 C01F C00W 122.5(8) . . ?
C16 C17 C18 121.1(9) . . ?
C16 C17 H17 119.4 . . ?
C18 C17 H17 119.4 . . ?
O4 C19 C20 116.6(10) . . ?
O4 C19 C18 123.2(9) . . ?
C20 C19 C18 120.2(9) . . ?
C010 C01I C01L 120.3(8) . . ?
C010 C01I H01I 119.9 . . ?
C01L C01I H01I 119.9 . . ?
O00J C01J C01U 125.6(9) . . ?
O00J C01J C01Q 113.5(9) . . ?
C01U C01J C01Q 120.9(9) . . ?
C01Q C01K C013 120.2(9) . . ?
C01Q C01K H01K 119.9 . . ?
C013 C01K H01K 119.9 . . ?
C01P C01L C01I 120.9(8) . . ?
C01P C01L N00F 118.0(8) . . ?
C01I C01L N00F 121.0(8) . . ?
C01U C01M C013 121.3(9) . . ?
C01U C01M H01M 119.4 . . ?
C013 C01M H01M 119.4 . . ?
C10 C9 C14 119.5(9) . . ?
C10 C9 N1 119.5(8) . . ?
C14 C9 N1 121.0(10) . . ?
C17 C18 C19 118.8(9) . . ?
C17 C18 H18 120.6 . . ?
C19 C18 H18 120.6 . . ?
C01L C01P C00W 119.1(8) . . ?
C01L C01P H01P 120.5 . . ?
C00W C01P H01P 120.5 . . ?
C01K C01Q C01J 119.0(9) . . ?
C01K C01Q H01Q 120.5 . . ?
C01J C01Q H01Q 120.5 . . ?
O00H C01R C01B 124.4(9) . . ?
O00H C01R C01V 115.2(8) . . ?
C01B C01R C01V 120.5(9) . . ?
C21 C20 C19 121.3(10) . . ?
C21 C20 H20 119.3 . . ?
C19 C20 H20 119.3 . . ?
C12 C13 C14 118.1(10) . . ?
C12 C13 H13 121.0 . . ?
C14 C13 H13 121.0 . . ?
C01M C01U C01J 119.8(9) . . ?
C01M C01U H01U 120.1 . . ?
C01J C01U H01U 120.1 . . ?
C01E C01V C01R 120.5(9) . . ?
C01E C01V H01V 119.7 . . ?
C01R C01V H01V 119.7 . . ?
C20 C21 C16 118.9(9) . . ?
C20 C21 H21 120.6 . . ?
C16 C21 H21 120.6 . . ?
C11 C10 C9 123.3(11) . . ?
C11 C10 H10 118.3 . . ?
C9 C10 H10 118.3 . . ?
C9 C14 C13 118.0(11) . . ?
C9 C14 H14 121.0 . . ?
C13 C14 H14 121.0 . . ?
C11 C12 C13 123.5(12) . . ?
C11 C12 O5 115.1(12) . . ?
C13 C12 O5 121.3(12) . . ?
O00H C022 H02A 109.5 . . ?
O00H C022 H02B 109.5 . . ?
H02A C022 H02B 109.5 . . ?
O00H C022 H02C 109.5 . . ?
H02A C022 H02C 109.5 . . ?
H02B C022 H02C 109.5 . . ?
C12 C11 C10 117.6(12) . . ?
C12 C11 H11 121.2 . . ?
C10 C11 H11 121.2 . . ?
O00J C025 H02D 109.5 . . ?
O00J C025 H02E 109.5 . . ?
H02D C025 H02E 109.5 . . ?
O00J C025 H02F 109.5 . . ?
H02D C025 H02F 109.5 . . ?
H02E C025 H02F 109.5 . . ?
O4 C22 H22A 109.5 . . ?
O4 C22 H22B 109.5 . . ?
H22A C22 H22B 109.5 . . ?
O4 C22 H22C 109.5 . . ?
H22A C22 H22C 109.5 . . ?
H22B C22 H22C 109.5 . . ?
O5 C15 H15A 109.5 . . ?
O5 C15 H15B 109.5 . . ?
H15A C15 H15B 109.5 . . ?
O5 C15 H15C 109.5 . . ?
H15A C15 H15C 109.5 . . ?
H15B C15 H15C 109.5 . . ?
Cl2 C23 Cl1 114.1(13) . . ?
Cl2 C23 H23A 108.7 . . ?
Cl1 C23 H23A 108.7 . . ?
Cl2 C23 H23B 108.7 . . ?
Cl1 C23 H23B 108.7 . . ?
H23A C23 H23B 107.6 . . ?
Cl3 C25 Cl4 114.3(9) . . ?
Cl3 C25 H25A 108.7 . . ?
Cl4 C25 H25A 108.7 . . ?
Cl3 C25 H25B 108.7 . . ?
Cl4 C25 H25B 108.7 . . ?
H25A C25 H25B 107.6 . . ?
Cl4A C24 Cl1A 114.4(9) . . ?
Cl4A C24 H24A 108.7 . . ?
Cl1A C24 H24A 108.7 . . ?
Cl4A C24 H24B 108.7 . . ?
Cl1A C24 H24B 108.7 . . ?
H24A C24 H24B 107.6 . . ?

loop_
_geom_bond_atom_site_label_1
_geom_bond_atom_site_label_2
_geom_bond_distance
_geom_bond_site_symmetry_2
_geom_bond_publ_flag
Sb1 F3 1.841(7) . ?
Sb1 F2 1.858(8) . ?
Sb1 F6 1.865(7) . ?
Sb1 F1 1.870(6) . ?
Sb1 F4 1.871(6) . ?
Sb1 F5 1.874(7) . ?
Sb2 F11 1.827(8) . ?
Sb2 F7 1.851(7) . ?
Sb2 F12 1.854(6) . ?
Sb2 F10 1.862(7) . ?
Sb2 F9 1.864(6) . ?
Sb2 F8 1.874(7) . ?
Ag1 O3 2.328(8) . ?
Ag1 O009 2.397(6) . ?
Ag1 O2 2.459(6) . ?
Sb3 F14 1.760(12) . ?
Sb3 F15 1.792(9) . ?
Sb3 F16 1.849(10) . ?
Sb3 F18 1.875(10) . ?
Sb3 F17 1.878(8) . ?
Sb3 F13 1.892(9) . ?
O2 C5 1.200(9) . ?
O008 C01C 1.197(10) . ?
O009 C01F 1.204(10) . ?
O4 C19 1.354(12) . ?
O4 C22 1.443(13) . ?
O1 C1 1.205(11) . ?
N00F C012 1.390(11) . ?
N00F C013 1.395(11) . ?
N00F C01L 1.425(10) . ?
O00H C01R 1.358(11) . ?
O00H C022 1.430(12) . ?
N1 C16 1.378(11) . ?
N1 C7 1.424(10) . ?
N1 C9 1.436(11) . ?
O00J C01J 1.373(12) . ?
O00J C025 1.463(13) . ?
C7 C8 1.385(11) . ?
C7 C6 1.396(11) . ?
O3 H3E 0.9800 . ?
O3 H3F 0.9800 . ?
C2 C3 1.404(11) . ?
C2 C8 1.412(11) . ?
C2 C1 1.471(11) . ?
C3 C4 1.415(11) . ?
C3 C3 1.459(16) 2_556 ?
C00W C011 1.395(12) . ?
C00W C01P 1.407(12) . ?
C00W C01F 1.472(12) . ?
C8 H8 0.9500 . ?
C4 C6 1.376(11) . ?
C4 C5 1.459(11) . ?
C010 C01I 1.373(12) . ?
C010 C011 1.423(12) . ?
C010 C01C 1.482(12) . ?
C011 C011 1.439(16) 2_666 ?
C012 C014 1.393(13) . ?
C012 C01E 1.396(12) . ?
C013 C01K 1.397(12) . ?
C013 C01M 1.409(12) . ?
C014 C01B 1.366(13) . ?
C014 H014 0.9500 . ?
C6 H6 0.9500 . ?
C5 C1 1.560(12) 2_556 ?
O5 C15 1.358(17) . ?
O5 C12 1.408(15) . ?
C01B C01R 1.377(13) . ?
C01B H01B 0.9500 . ?
C01C C01F 1.542(11) 2_666 ?
C16 C17 1.377(12) . ?
C16 C21 1.430(13) . ?
C01E C01V 1.363(13) . ?
C01E H01E 0.9500 . ?
C17 C18 1.387(13) . ?
C17 H17 0.9500 . ?
C19 C20 1.376(14) . ?
C19 C18 1.413(14) . ?
C01I C01L 1.384(12) . ?
C01I H01I 0.9500 . ?
C01J C01U 1.380(14) . ?
C01J C01Q 1.403(14) . ?
C01K C01Q 1.362(13) . ?
C01K H01K 0.9500 . ?
C01L C01P 1.375(13) . ?
C01M C01U 1.327(14) . ?
C01M H01M 0.9500 . ?
C9 C10 1.376(14) . ?
C9 C14 1.385(14) . ?
C18 H18 0.9500 . ?
C01P H01P 0.9500 . ?
C01Q H01Q 0.9500 . ?
C01R C01V 1.394(14) . ?
C20 C21 1.374(13) . ?
C20 H20 0.9500 . ?
C13 C12 1.382(18) . ?
C13 C14 1.448(16) . ?
C13 H13 0.9500 . ?
C01U H01U 0.9500 . ?
C01V H01V 0.9500 . ?
C21 H21 0.9500 . ?
C10 C11 1.368(14) . ?
C10 H10 0.9500 . ?
C14 H14 0.9500 . ?
C12 C11 1.344(18) . ?
C022 H02A 0.9800 . ?
C022 H02B 0.9800 . ?
C022 H02C 0.9800 . ?
C11 H11 0.9500 . ?
C025 H02D 0.9800 . ?
C025 H02E 0.9800 . ?
C025 H02F 0.9800 . ?
C22 H22A 0.9800 . ?
C22 H22B 0.9800 . ?
C22 H22C 0.9800 . ?
C15 H15A 0.9800 . ?
C15 H15B 0.9800 . ?
C15 H15C 0.9800 . ?
Cl1 C23 1.74(2) . ?
Cl2 C23 1.648(19) . ?
C23 H23A 0.9900 . ?
C23 H23B 0.9900 . ?
Cl4 C25 1.660(9) . ?
Cl3 C25 1.654(9) . ?
C25 H25A 0.9900 . ?
C25 H25B 0.9900 . ?
Cl1A C24 1.658(9) . ?
C24 Cl4A 1.655(9) . ?
C24 H24A 0.9900 . ?
C24 H24B 0.9900 . ?

loop_
_geom_torsion_atom_site_label_1
_geom_torsion_atom_site_label_2
_geom_torsion_atom_site_label_3
_geom_torsion_atom_site_label_4
_geom_torsion
_geom_torsion_site_symmetry_1
_geom_torsion_site_symmetry_2
_geom_torsion_site_symmetry_3
_geom_torsion_site_symmetry_4
_geom_torsion_publ_flag
C16 N1 C7 C8 43.4(12) . . . . ?
C9 N1 C7 C8 -140.2(8) . . . . ?
C16 N1 C7 C6 -138.1(8) . . . . ?
C9 N1 C7 C6 38.3(11) . . . . ?
C8 C2 C3 C4 -1.2(11) . . . . ?
C1 C2 C3 C4 -179.1(7) . . . . ?
C8 C2 C3 C3 179.4(9) . . . 2_556 ?
C1 C2 C3 C3 1.5(14) . . . 2_556 ?
C6 C7 C8 C2 2.9(12) . . . . ?
N1 C7 C8 C2 -178.6(7) . . . . ?
C3 C2 C8 C7 -1.0(12) . . . . ?
C1 C2 C8 C7 176.9(8) . . . . ?
C2 C3 C4 C6 1.8(11) . . . . ?
C3 C3 C4 C6 -178.8(9) 2_556 . . . ?
C2 C3 C4 C5 178.9(7) . . . . ?
C3 C3 C4 C5 -1.7(13) 2_556 . . . ?
C01P C00W C011 C010 -0.6(13) . . . . ?
C01F C00W C011 C010 179.9(8) . . . . ?
C01P C00W C011 C011 -179.4(10) . . . 2_666 ?
C01F C00W C011 C011 1.1(15) . . . 2_666 ?
C01I C010 C011 C00W -1.0(13) . . . . ?
C01C C010 C011 C00W 176.6(8) . . . . ?
C01I C010 C011 C011 177.8(10) . . . 2_666 ?
C01C C010 C011 C011 -4.6(15) . . . 2_666 ?
C013 N00F C012 C014 -148.9(8) . . . . ?
C01L N00F C012 C014 36.5(11) . . . . ?
C013 N00F C012 C01E 33.2(13) . . . . ?
C01L N00F C012 C01E -141.5(8) . . . . ?
C012 N00F C013 C01K 30.7(12) . . . . ?
C01L N00F C013 C01K -154.8(8) . . . . ?
C012 N00F C013 C01M -147.4(8) . . . . ?
C01L N00F C013 C01M 27.0(11) . . . . ?
N00F C012 C014 C01B -173.9(8) . . . . ?
C01E C012 C014 C01B 4.1(13) . . . . ?
C3 C4 C6 C7 0.0(12) . . . . ?
C5 C4 C6 C7 -177.2(7) . . . . ?
C8 C7 C6 C4 -2.4(12) . . . . ?
N1 C7 C6 C4 179.1(7) . . . . ?
Ag1 O2 C5 C4 -172.2(6) . . . . ?
Ag1 O2 C5 C1 4.9(10) . . . 2_556 ?
C6 C4 C5 O2 -2.2(12) . . . . ?
C3 C4 C5 O2 -179.4(8) . . . . ?
C6 C4 C5 C1 -179.3(7) . . . 2_556 ?
C3 C4 C5 C1 3.5(11) . . . 2_556 ?
C3 C2 C1 O1 177.2(9) . . . . ?
C8 C2 C1 O1 -0.7(14) . . . . ?
C3 C2 C1 C5 -3.2(12) . . . 2_556 ?
C8 C2 C1 C5 178.9(7) . . . 2_556 ?
C012 C014 C01B C01R -1.2(13) . . . . ?
C01I C010 C01C O008 4.6(14) . . . . ?
C011 C010 C01C O008 -173.0(9) . . . . ?
C01I C010 C01C C01F -175.0(8) . . . 2_666 ?
C011 C010 C01C C01F 7.4(12) . . . 2_666 ?
C7 N1 C16 C17 -158.8(8) . . . . ?
C9 N1 C16 C17 25.1(12) . . . . ?
C7 N1 C16 C21 23.0(12) . . . . ?
C9 N1 C16 C21 -153.2(8) . . . . ?
N00F C012 C01E C01V 175.5(8) . . . . ?
C014 C012 C01E C01V -2.5(14) . . . . ?
Ag1 O009 C01F C00W 172.2(6) . . . . ?
Ag1 O009 C01F C01C -6.8(12) . . . 2_666 ?
C011 C00W C01F O009 176.8(9) . . . . ?
C01P C00W C01F O009 -2.7(14) . . . . ?
C011 C00W C01F C01C -4.1(12) . . . 2_666 ?
C01P C00W C01F C01C 176.4(8) . . . 2_666 ?
N1 C16 C17 C18 -177.4(8) . . . . ?
C21 C16 C17 C18 0.8(14) . . . . ?
C22 O4 C19 C20 174.6(10) . . . . ?
C22 O4 C19 C18 -5.5(15) . . . . ?
C011 C010 C01I C01L 1.2(13) . . . . ?
C01C C010 C01I C01L -176.4(8) . . . . ?
C025 O00J C01J C01U 4.7(15) . . . . ?
C025 O00J C01J C01Q -174.7(9) . . . . ?
N00F C013 C01K C01Q -178.9(8) . . . . ?
C01M C013 C01K C01Q -0.7(13) . . . . ?
C010 C01I C01L C01P 0.2(14) . . . . ?
C010 C01I C01L N00F 177.8(8) . . . . ?
C012 N00F C01L C01P 41.5(11) . . . . ?
C013 N00F C01L C01P -133.4(9) . . . . ?
C012 N00F C01L C01I -136.1(9) . . . . ?
C013 N00F C01L C01I 48.9(12) . . . . ?
N00F C013 C01M C01U 179.6(9) . . . . ?
C01K C013 C01M C01U 1.5(13) . . . . ?
C16 N1 C9 C10 -141.4(9) . . . . ?
C7 N1 C9 C10 42.2(11) . . . . ?
C16 N1 C9 C14 40.2(12) . . . . ?
C7 N1 C9 C14 -136.2(9) . . . . ?
C16 C17 C18 C19 -2.2(14) . . . . ?
O4 C19 C18 C17 -179.0(9) . . . . ?
C20 C19 C18 C17 0.9(15) . . . . ?
C01I C01L C01P C00W -1.7(14) . . . . ?
N00F C01L C01P C00W -179.4(8) . . . . ?
C011 C00W C01P C01L 1.9(14) . . . . ?
C01F C00W C01P C01L -178.5(8) . . . . ?
C013 C01K C01Q C01J -0.7(14) . . . . ?
O00J C01J C01Q C01K -179.1(9) . . . . ?
C01U C01J C01Q C01K 1.5(15) . . . . ?
C022 O00H C01R C01B -4.1(15) . . . . ?
C022 O00H C01R C01V 176.0(9) . . . . ?
C014 C01B C01R O00H 176.8(9) . . . . ?
C014 C01B C01R C01V -3.3(14) . . . . ?
O4 C19 C20 C21 -178.2(9) . . . . ?
C18 C19 C20 C21 1.9(16) . . . . ?
C013 C01M C01U C01J -0.7(15) . . . . ?
O00J C01J C01U C01M 179.9(9) . . . . ?
C01Q C01J C01U C01M -0.8(15) . . . . ?
C012 C01E C01V C01R -2.0(15) . . . . ?
O00H C01R C01V C01E -175.2(9) . . . . ?
C01B C01R C01V C01E 5.0(15) . . . . ?
C19 C20 C21 C16 -3.2(16) . . . . ?
C17 C16 C21 C20 1.9(14) . . . . ?
N1 C16 C21 C20 -179.9(9) . . . . ?
C14 C9 C10 C11 -2.2(16) . . . . ?
N1 C9 C10 C11 179.4(10) . . . . ?
C10 C9 C14 C13 0.0(14) . . . . ?
N1 C9 C14 C13 178.4(8) . . . . ?
C12 C13 C14 C9 0.8(15) . . . . ?
C14 C13 C12 C11 0.5(18) . . . . ?
C14 C13 C12 O5 179.1(10) . . . . ?
C15 O5 C12 C11 -177.0(13) . . . . ?
C15 O5 C12 C13 4.3(19) . . . . ?
C13 C12 C11 C10 -3(2) . . . . ?
O5 C12 C11 C10 178.8(11) . . . . ?
C9 C10 C11 C12 3.4(18) . . . . ?
